data_2223604
loop_
_publ_author_name
'Wang, Jing-Lin'

_publ_section_title
;
 <i>N</i>,<i>N</i>-Dicyclohexyl-2-(5,7-dichloro-8-quinolyloxy)acetamide
;
_journal_coeditor_code BH2246
_journal_issue 11
_journal_name_full 'Acta Crystallographica Section E'
_journal_page_first o2663
_journal_paper_doi 10.1107/S160053680903966X
_journal_volume 65
_journal_year 2009
_chemical_formula_iupac 'C23 H28 Cl2 N2 O2'
_chemical_formula_moiety 'C23 H28 Cl2 N2 O2'
_chemical_formula_sum 'C23 H28 Cl2 N2 O2'
_chemical_formula_weight 435.37
_chemical_name_systematic
;
<i>N</i>,<i>N</i>-Dicyclohexyl-2-(5,7-dichloro-8-quinolyloxy)acetamide
;
_space_group_IT_number 2
_symmetry_cell_setting triclinic
_symmetry_space_group_name_Hall '-P 1'
_symmetry_space_group_name_H-M 'P -1'
_atom_sites_solution_hydrogens geom
_atom_sites_solution_primary direct
_atom_sites_solution_secondary difmap
_audit_creation_method SHELXL-97
_cell_angle_alpha 72.392(2)
_cell_angle_beta 86.880(2)
_cell_angle_gamma 80.208(2)
_cell_formula_units_Z 2
_cell_length_a 9.8476(11)
_cell_length_b 10.7542(12)
_cell_length_c 11.1376(12)
_cell_measurement_reflns_used 2570
_cell_measurement_temperature 293(2)
_cell_measurement_theta_max 25.67
_cell_measurement_theta_min 2.66
_cell_volume 1107.9(2)
_computing_cell_refinement 'SAINT (Bruker, 2001)'
_computing_data_collection 'APEX2 (Bruker, 2001)'
_computing_data_reduction 'SAINT (Bruker, 2001)'
_computing_molecular_graphics 'SHELXTL (Sheldrick, 2008)'
_computing_publication_material 'SHELXTL (Sheldrick, 2008)'
_computing_structure_refinement 'SHELXTL (Sheldrick, 2008)'
_computing_structure_solution 'SHELXTL (Sheldrick, 2008)'
_diffrn_ambient_temperature 293(2)
_diffrn_measured_fraction_theta_full 0.973
_diffrn_measured_fraction_theta_max 0.973
_diffrn_measurement_device_type 'Bruker APEXII CCD area-detector'
_diffrn_measurement_method '\f and \w scans'
_diffrn_radiation_monochromator graphite
_diffrn_radiation_source 'fine-focus sealed tube'
_diffrn_radiation_type MoK\a
_diffrn_radiation_wavelength 0.71073
_diffrn_reflns_av_R_equivalents 0.0180
_diffrn_reflns_av_sigmaI/netI 0.0342
_diffrn_reflns_limit_h_max 11
_diffrn_reflns_limit_h_min -11
_diffrn_reflns_limit_k_max 10
_diffrn_reflns_limit_k_min -13
_diffrn_reflns_limit_l_max 11
_diffrn_reflns_limit_l_min -13
_diffrn_reflns_number 5942
_diffrn_reflns_theta_full 25.67
_diffrn_reflns_theta_max 25.67
_diffrn_reflns_theta_min 1.92
_exptl_absorpt_coefficient_mu 0.315
_exptl_absorpt_correction_T_max 0.9456
_exptl_absorpt_correction_T_min 0.9340
_exptl_absorpt_correction_type multi-scan
_exptl_absorpt_process_details '(SADABS; Sheldrick,1996)'
_exptl_crystal_colour colourless
_exptl_crystal_density_diffrn 1.305
_exptl_crystal_density_method 'not measured'
_exptl_crystal_description rhombus
_exptl_crystal_F_000 460
_exptl_crystal_size_max 0.22
_exptl_crystal_size_mid 0.20
_exptl_crystal_size_min 0.18
_refine_diff_density_max 0.328
_refine_diff_density_min -0.239
_refine_ls_extinction_method none
_refine_ls_goodness_of_fit_ref 1.020
_refine_ls_hydrogen_treatment constr
_refine_ls_matrix_type full
_refine_ls_number_constraints 0
_refine_ls_number_parameters 262
_refine_ls_number_reflns 4088
_refine_ls_number_restraints 0
_refine_ls_restrained_S_all 1.020
_refine_ls_R_factor_all 0.0523
_refine_ls_R_factor_gt 0.0423
_refine_ls_shift/su_max 0.001
_refine_ls_shift/su_mean 0.000
_refine_ls_structure_factor_coef Fsqd
_refine_ls_weighting_details 'calc w=1/[\s^2^(Fo^2^)+(0.0584P)^2^+0.3083P] where P=(Fo^2^+2Fc^2^)/3'
_refine_ls_weighting_scheme calc
_refine_ls_wR_factor_gt 0.1044
_refine_ls_wR_factor_ref 0.1117
_reflns_number_gt 3400
_reflns_number_total 4088
_reflns_threshold_expression I>2\s(I)
_cod_data_source_file bh2246.cif
_cod_data_source_block I
_cod_database_code 2223604
_cod_database_fobs_code 2223604

loop_
_symmetry_equiv_pos_as_xyz
'x, y, z'
'-x, -y, -z'

loop_
_atom_site_type_symbol
_atom_site_label
_atom_site_fract_x
_atom_site_fract_y
_atom_site_fract_z
_atom_site_U_iso_or_equiv
_atom_site_adp_type
_atom_site_calc_flag
_atom_site_refinement_flags
_atom_site_occupancy
_atom_site_disorder_assembly
_atom_site_disorder_group
Cl Cl1 0.10108(5) 0.94426(5) 0.29221(5) 0.03764(15) Uani d . 1 . .
Cl Cl2 -0.02741(8) 1.39471(7) 0.41588(7) 0.0698(2) Uani d . 1 . .
O O1 0.22307(12) 1.10728(12) 0.06239(11) 0.0293(3) Uani d . 1 . .
O O2 0.16900(12) 0.91089(12) -0.08811(12) 0.0314(3) Uani d . 1 . .
N N1 0.21941(17) 1.37466(16) -0.00224(16) 0.0359(4) Uani d . 1 . .
N N2 0.32140(14) 1.04756(14) -0.18351(13) 0.0243(3) Uani d . 1 . .
C C1 0.10394(18) 1.11220(19) 0.25299(17) 0.0299(4) Uani d . 1 . .
C C2 0.04676(19) 1.1801(2) 0.33885(19) 0.0373(5) Uani d . 1 . .
H H2A 0.0100 1.1348 0.4150 0.045 Uiso calc R 1 . .
C C3 0.0459(2) 1.3124(2) 0.3093(2) 0.0400(5) Uani d . 1 . .
C C4 0.10273(19) 1.3853(2) 0.19466(19) 0.0349(5) Uani d . 1 . .
C C5 0.1058(2) 1.5229(2) 0.1581(2) 0.0444(5) Uani d . 1 . .
H H5A 0.0684 1.5730 0.2105 0.053 Uiso calc R 1 . .
C C6 0.1636(2) 1.5813(2) 0.0463(2) 0.0473(6) Uani d . 1 . .
H H6A 0.1666 1.6715 0.0210 0.057 Uiso calc R 1 . .
C C7 0.2187(2) 1.5027(2) -0.0303(2) 0.0439(5) Uani d . 1 . .
H H7A 0.2577 1.5442 -0.1067 0.053 Uiso calc R 1 . .
C C8 0.16118(18) 1.31440(19) 0.11007(18) 0.0301(4) Uani d . 1 . .
C C9 0.16069(17) 1.17641(18) 0.14113(17) 0.0277(4) Uani d . 1 . .
C C10 0.13960(17) 1.11664(18) -0.04396(17) 0.0263(4) Uani d . 1 . .
H H10A 0.1299 1.2052 -0.1025 0.032 Uiso calc R 1 . .
H H10B 0.0485 1.0971 -0.0158 0.032 Uiso calc R 1 . .
C C11 0.21283(17) 1.01619(17) -0.10754(16) 0.0249(4) Uani d . 1 . .
C C12 0.38451(17) 0.96001(17) -0.25850(16) 0.0246(4) Uani d . 1 . .
H H12A 0.4570 1.0035 -0.3095 0.030 Uiso calc R 1 . .
C C13 0.45558(18) 0.82518(18) -0.17828(17) 0.0284(4) Uani d . 1 . .
H H13A 0.3882 0.7785 -0.1242 0.034 Uiso calc R 1 . .
H H13B 0.5241 0.8370 -0.1251 0.034 Uiso calc R 1 . .
C C14 0.5251(2) 0.7433(2) -0.26245(19) 0.0364(5) Uani d . 1 . .
H H14A 0.5999 0.7849 -0.3089 0.044 Uiso calc R 1 . .
H H14B 0.5638 0.6558 -0.2102 0.044 Uiso calc R 1 . .
C C15 0.4236(2) 0.73116(19) -0.35466(19) 0.0360(5) Uani d . 1 . .
H H15A 0.3540 0.6814 -0.3084 0.043 Uiso calc R 1 . .
H H15B 0.4718 0.6829 -0.4093 0.043 Uiso calc R 1 . .
C C16 0.3540(2) 0.8660(2) -0.43435(18) 0.0351(4) Uani d . 1 . .
H H16A 0.2867 0.8548 -0.4891 0.042 Uiso calc R 1 . .
H H16B 0.4223 0.9126 -0.4869 0.042 Uiso calc R 1 . .
C C17 0.28254(19) 0.94781(19) -0.35147(17) 0.0322(4) Uani d . 1 . .
H H17A 0.2076 0.9060 -0.3054 0.039 Uiso calc R 1 . .
H H17B 0.2439 1.0352 -0.4040 0.039 Uiso calc R 1 . .
C C18 0.37854(17) 1.17059(17) -0.19956(16) 0.0246(4) Uani d . 1 . .
H H18A 0.3305 1.2136 -0.1397 0.029 Uiso calc R 1 . .
C C19 0.35073(19) 1.26735(18) -0.33206(17) 0.0303(4) Uani d . 1 . .
H H19A 0.3936 1.2264 -0.3942 0.036 Uiso calc R 1 . .
H H19B 0.2523 1.2884 -0.3475 0.036 Uiso calc R 1 . .
C C20 0.4082(2) 1.39395(19) -0.34509(19) 0.0364(5) Uani d . 1 . .
H H20A 0.3579 1.4397 -0.2893 0.044 Uiso calc R 1 . .
H H20B 0.3948 1.4516 -0.4308 0.044 Uiso calc R 1 . .
C C21 0.5614(2) 1.36517(19) -0.31312(19) 0.0364(5) Uani d . 1 . .
H H21A 0.6130 1.3274 -0.3739 0.044 Uiso calc R 1 . .
H H21B 0.5934 1.4470 -0.3181 0.044 Uiso calc R 1 . .
C C22 0.5870(2) 1.26914(19) -0.18086(18) 0.0336(4) Uani d . 1 . .
H H22A 0.6851 1.2489 -0.1638 0.040 Uiso calc R 1 . .
H H22B 0.5422 1.3102 -0.1195 0.040 Uiso calc R 1 . .
C C23 0.53174(18) 1.14179(18) -0.16782(17) 0.0290(4) Uani d . 1 . .
H H23A 0.5456 1.0840 -0.0822 0.035 Uiso calc R 1 . .
H H23B 0.5822 1.0967 -0.2240 0.035 Uiso calc R 1 . .

loop_
_atom_site_aniso_label
_atom_site_aniso_U_11
_atom_site_aniso_U_22
_atom_site_aniso_U_33
_atom_site_aniso_U_12
_atom_site_aniso_U_13
_atom_site_aniso_U_23
Cl1 0.0375(3) 0.0326(3) 0.0393(3) -0.0063(2) -0.0005(2) -0.0051(2)
Cl2 0.0808(5) 0.0768(5) 0.0705(4) -0.0121(4) 0.0222(4) -0.0538(4)
O1 0.0266(6) 0.0312(7) 0.0302(7) 0.0007(5) -0.0003(5) -0.0123(5)
O2 0.0284(7) 0.0265(7) 0.0431(8) -0.0122(5) 0.0090(6) -0.0135(6)
N1 0.0348(9) 0.0320(9) 0.0406(9) -0.0091(7) -0.0001(7) -0.0084(7)
N2 0.0248(7) 0.0204(8) 0.0297(8) -0.0077(6) 0.0051(6) -0.0090(6)
C1 0.0253(9) 0.0323(10) 0.0330(10) -0.0056(7) -0.0024(7) -0.0103(8)
C2 0.0320(10) 0.0505(13) 0.0334(10) -0.0103(9) 0.0040(8) -0.0170(9)
C3 0.0349(10) 0.0507(14) 0.0439(12) -0.0047(9) 0.0025(9) -0.0299(10)
C4 0.0282(10) 0.0358(11) 0.0457(12) -0.0021(8) -0.0051(8) -0.0205(9)
C5 0.0383(11) 0.0362(12) 0.0661(15) -0.0001(9) -0.0099(10) -0.0275(11)
C6 0.0449(12) 0.0289(11) 0.0694(16) -0.0073(9) -0.0133(11) -0.0136(11)
C7 0.0446(12) 0.0353(12) 0.0507(13) -0.0144(9) -0.0026(10) -0.0065(10)
C8 0.0226(9) 0.0312(10) 0.0376(10) -0.0035(7) -0.0044(8) -0.0115(8)
C9 0.0209(8) 0.0324(10) 0.0314(9) -0.0018(7) -0.0020(7) -0.0128(8)
C10 0.0218(8) 0.0265(10) 0.0315(9) -0.0054(7) 0.0019(7) -0.0094(7)
C11 0.0213(8) 0.0244(10) 0.0287(9) -0.0050(7) -0.0012(7) -0.0066(7)
C12 0.0242(9) 0.0239(9) 0.0290(9) -0.0092(7) 0.0057(7) -0.0108(7)
C13 0.0286(9) 0.0278(10) 0.0301(9) -0.0047(7) -0.0024(7) -0.0103(8)
C14 0.0357(10) 0.0316(11) 0.0418(11) 0.0012(8) -0.0016(9) -0.0139(9)
C15 0.0465(11) 0.0297(11) 0.0371(11) -0.0106(9) 0.0046(9) -0.0163(9)
C16 0.0421(11) 0.0367(11) 0.0306(10) -0.0092(9) -0.0026(8) -0.0140(8)
C17 0.0322(10) 0.0329(11) 0.0321(10) -0.0030(8) -0.0050(8) -0.0109(8)
C18 0.0250(9) 0.0209(9) 0.0291(9) -0.0074(7) 0.0046(7) -0.0082(7)
C19 0.0298(9) 0.0258(10) 0.0340(10) -0.0071(7) -0.0012(8) -0.0053(8)
C20 0.0455(12) 0.0231(10) 0.0362(11) -0.0087(8) 0.0017(9) -0.0009(8)
C21 0.0440(11) 0.0293(11) 0.0392(11) -0.0203(9) 0.0064(9) -0.0086(8)
C22 0.0355(10) 0.0313(11) 0.0376(11) -0.0150(8) 0.0001(8) -0.0104(8)
C23 0.0294(9) 0.0252(10) 0.0315(9) -0.0093(7) -0.0017(8) -0.0045(8)

loop_
_atom_type_symbol
_atom_type_description
_atom_type_scat_dispersion_real
_atom_type_scat_dispersion_imag
_atom_type_scat_source
C C 0.0033 0.0016 'International Tables Vol C Tables 4.2.6.8 and 6.1.1.4'
H H 0.0000 0.0000 'International Tables Vol C Tables 4.2.6.8 and 6.1.1.4'
N N 0.0061 0.0033 'International Tables Vol C Tables 4.2.6.8 and 6.1.1.4'
O O 0.0106 0.0060 'International Tables Vol C Tables 4.2.6.8 and 6.1.1.4'
Cl Cl 0.1484 0.1585 'International Tables Vol C Tables 4.2.6.8 and 6.1.1.4'

loop_
_geom_angle_atom_site_label_1
_geom_angle_atom_site_label_2
_geom_angle_atom_site_label_3
_geom_angle_site_symmetry_1
_geom_angle_site_symmetry_3
_geom_angle
_geom_angle_publ_flag
C9 O1 C10 . . 114.18(13) ?
C7 N1 C8 . . 117.15(18) ?
C11 N2 C12 . . 119.90(14) ?
C11 N2 C18 . . 122.60(14) ?
C12 N2 C18 . . 117.46(13) ?
C9 C1 C2 . . 121.40(18) ?
C9 C1 Cl1 . . 120.29(15) ?
C2 C1 Cl1 . . 118.31(15) ?
C3 C2 C1 . . 119.38(18) ?
C3 C2 H2A . . 120.3 ?
C1 C2 H2A . . 120.3 ?
C2 C3 C4 . . 122.17(18) ?
C2 C3 Cl2 . . 118.59(16) ?
C4 C3 Cl2 . . 119.24(16) ?
C5 C4 C3 . . 125.15(19) ?
C5 C4 C8 . . 117.42(19) ?
C3 C4 C8 . . 117.43(18) ?
C6 C5 C4 . . 119.7(2) ?
C6 C5 H5A . . 120.2 ?
C4 C5 H5A . . 120.2 ?
C5 C6 C7 . . 118.6(2) ?
C5 C6 H6A . . 120.7 ?
C7 C6 H6A . . 120.7 ?
N1 C7 C6 . . 125.0(2) ?
N1 C7 H7A . . 117.5 ?
C6 C7 H7A . . 117.5 ?
N1 C8 C9 . . 117.69(17) ?
N1 C8 C4 . . 122.22(18) ?
C9 C8 C4 . . 120.09(17) ?
C1 C9 O1 . . 120.48(17) ?
C1 C9 C8 . . 119.52(17) ?
O1 C9 C8 . . 119.92(16) ?
O1 C10 C11 . . 107.15(13) ?
O1 C10 H10A . . 110.3 ?
C11 C10 H10A . . 110.3 ?
O1 C10 H10B . . 110.3 ?
C11 C10 H10B . . 110.3 ?
H10A C10 H10B . . 108.5 ?
O2 C11 N2 . . 123.20(16) ?
O2 C11 C10 . . 118.40(15) ?
N2 C11 C10 . . 118.39(15) ?
N2 C12 C13 . . 113.45(14) ?
N2 C12 C17 . . 112.06(14) ?
C13 C12 C17 . . 112.03(15) ?
N2 C12 H12A . . 106.2 ?
C13 C12 H12A . . 106.2 ?
C17 C12 H12A . . 106.2 ?
C12 C13 C14 . . 110.40(15) ?
C12 C13 H13A . . 109.6 ?
C14 C13 H13A . . 109.6 ?
C12 C13 H13B . . 109.6 ?
C14 C13 H13B . . 109.6 ?
H13A C13 H13B . . 108.1 ?
C15 C14 C13 . . 111.47(16) ?
C15 C14 H14A . . 109.3 ?
C13 C14 H14A . . 109.3 ?
C15 C14 H14B . . 109.3 ?
C13 C14 H14B . . 109.3 ?
H14A C14 H14B . . 108.0 ?
C14 C15 C16 . . 111.50(16) ?
C14 C15 H15A . . 109.3 ?
C16 C15 H15A . . 109.3 ?
C14 C15 H15B . . 109.3 ?
C16 C15 H15B . . 109.3 ?
H15A C15 H15B . . 108.0 ?
C15 C16 C17 . . 110.99(15) ?
C15 C16 H16A . . 109.4 ?
C17 C16 H16A . . 109.4 ?
C15 C16 H16B . . 109.4 ?
C17 C16 H16B . . 109.4 ?
H16A C16 H16B . . 108.0 ?
C16 C17 C12 . . 110.61(15) ?
C16 C17 H17A . . 109.5 ?
C12 C17 H17A . . 109.5 ?
C16 C17 H17B . . 109.5 ?
C12 C17 H17B . . 109.5 ?
H17A C17 H17B . . 108.1 ?
N2 C18 C23 . . 111.79(14) ?
N2 C18 C19 . . 111.53(14) ?
C23 C18 C19 . . 111.35(14) ?
N2 C18 H18A . . 107.3 ?
C23 C18 H18A . . 107.3 ?
C19 C18 H18A . . 107.3 ?
C20 C19 C18 . . 110.40(15) ?
C20 C19 H19A . . 109.6 ?
C18 C19 H19A . . 109.6 ?
C20 C19 H19B . . 109.6 ?
C18 C19 H19B . . 109.6 ?
H19A C19 H19B . . 108.1 ?
C19 C20 C21 . . 111.63(16) ?
C19 C20 H20A . . 109.3 ?
C21 C20 H20A . . 109.3 ?
C19 C20 H20B . . 109.3 ?
C21 C20 H20B . . 109.3 ?
H20A C20 H20B . . 108.0 ?
C22 C21 C20 . . 110.66(16) ?
C22 C21 H21A . . 109.5 ?
C20 C21 H21A . . 109.5 ?
C22 C21 H21B . . 109.5 ?
C20 C21 H21B . . 109.5 ?
H21A C21 H21B . . 108.1 ?
C23 C22 C21 . . 110.94(16) ?
C23 C22 H22A . . 109.5 ?
C21 C22 H22A . . 109.5 ?
C23 C22 H22B . . 109.5 ?
C21 C22 H22B . . 109.5 ?
H22A C22 H22B . . 108.0 ?
C22 C23 C18 . . 110.84(15) ?
C22 C23 H23A . . 109.5 ?
C18 C23 H23A . . 109.5 ?
C22 C23 H23B . . 109.5 ?
C18 C23 H23B . . 109.5 ?
H23A C23 H23B . . 108.1 ?

loop_
_geom_bond_atom_site_label_1
_geom_bond_atom_site_label_2
_geom_bond_site_symmetry_2
_geom_bond_distance
_geom_bond_publ_flag
Cl1 C1 . 1.730(2) ?
Cl2 C3 . 1.743(2) ?
O1 C9 . 1.371(2) ?
O1 C10 . 1.447(2) ?
O2 C11 . 1.234(2) ?
N1 C7 . 1.315(3) ?
N1 C8 . 1.368(2) ?
N2 C11 . 1.351(2) ?
N2 C12 . 1.480(2) ?
N2 C18 . 1.483(2) ?
C1 C9 . 1.370(3) ?
C1 C2 . 1.410(3) ?
C2 C3 . 1.358(3) ?
C2 H2A . 0.9300 ?
C3 C4 . 1.422(3) ?
C4 C5 . 1.416(3) ?
C4 C8 . 1.424(3) ?
C5 C6 . 1.357(3) ?
C5 H5A . 0.9300 ?
C6 C7 . 1.402(3) ?
C6 H6A . 0.9300 ?
C7 H7A . 0.9300 ?
C8 C9 . 1.419(3) ?
C10 C11 . 1.527(2) ?
C10 H10A . 0.9700 ?
C10 H10B . 0.9700 ?
C12 C13 . 1.526(2) ?
C12 C17 . 1.529(2) ?
C12 H12A . 0.9800 ?
C13 C14 . 1.532(3) ?
C13 H13A . 0.9700 ?
C13 H13B . 0.9700 ?
C14 C15 . 1.519(3) ?
C14 H14A . 0.9700 ?
C14 H14B . 0.9700 ?
C15 C16 . 1.520(3) ?
C15 H15A . 0.9700 ?
C15 H15B . 0.9700 ?
C16 C17 . 1.527(3) ?
C16 H16A . 0.9700 ?
C16 H16B . 0.9700 ?
C17 H17A . 0.9700 ?
C17 H17B . 0.9700 ?
C18 C23 . 1.526(2) ?
C18 C19 . 1.534(2) ?
C18 H18A . 0.9800 ?
C19 C20 . 1.526(3) ?
C19 H19A . 0.9700 ?
C19 H19B . 0.9700 ?
C20 C21 . 1.527(3) ?
C20 H20A . 0.9700 ?
C20 H20B . 0.9700 ?
C21 C22 . 1.527(3) ?
C21 H21A . 0.9700 ?
C21 H21B . 0.9700 ?
C22 C23 . 1.522(2) ?
C22 H22A . 0.9700 ?
C22 H22B . 0.9700 ?
C23 H23A . 0.9700 ?
C23 H23B . 0.9700 ?

loop_
_geom_hbond_atom_site_label_D
_geom_hbond_atom_site_label_H
_geom_hbond_atom_site_label_A
_geom_hbond_site_symmetry_A
_geom_hbond_distance_DH
_geom_hbond_distance_HA
_geom_hbond_distance_DA
_geom_hbond_angle_DHA
C6 H6A O2 1_565 0.93 2.50 3.414(3) 169.1
C10 H10B O2 2_575 0.97 2.38 3.323(2) 163.8

loop_
_geom_torsion_atom_site_label_1
_geom_torsion_atom_site_label_2
_geom_torsion_atom_site_label_3
_geom_torsion_atom_site_label_4
_geom_torsion_site_symmetry_1
_geom_torsion_site_symmetry_2
_geom_torsion_site_symmetry_3
_geom_torsion_site_symmetry_4
_geom_torsion
_geom_torsion_publ_flag
C9 C1 C2 C3 . . . . 1.0(3) ?
Cl1 C1 C2 C3 . . . . -179.00(15) ?
C1 C2 C3 C4 . . . . -0.9(3) ?
C1 C2 C3 Cl2 . . . . 179.13(15) ?
C2 C3 C4 C5 . . . . -179.75(19) ?
Cl2 C3 C4 C5 . . . . 0.2(3) ?
C2 C3 C4 C8 . . . . 0.2(3) ?
Cl2 C3 C4 C8 . . . . -179.80(14) ?
C3 C4 C5 C6 . . . . 179.7(2) ?
C8 C4 C5 C6 . . . . -0.3(3) ?
C4 C5 C6 C7 . . . . 0.1(3) ?
C8 N1 C7 C6 . . . . 0.3(3) ?
C5 C6 C7 N1 . . . . -0.2(3) ?
C7 N1 C8 C9 . . . . 179.69(17) ?
C7 N1 C8 C4 . . . . -0.5(3) ?
C5 C4 C8 N1 . . . . 0.4(3) ?
C3 C4 C8 N1 . . . . -179.53(17) ?
C5 C4 C8 C9 . . . . -179.73(17) ?
C3 C4 C8 C9 . . . . 0.3(3) ?
C2 C1 C9 O1 . . . . 176.09(16) ?
Cl1 C1 C9 O1 . . . . -3.9(2) ?
C2 C1 C9 C8 . . . . -0.5(3) ?
Cl1 C1 C9 C8 . . . . 179.51(13) ?
C10 O1 C9 C1 . . . . 101.90(19) ?
C10 O1 C9 C8 . . . . -81.49(19) ?
N1 C8 C9 C1 . . . . 179.70(16) ?
C4 C8 C9 C1 . . . . -0.1(3) ?
N1 C8 C9 O1 . . . . 3.1(2) ?
C4 C8 C9 O1 . . . . -176.79(15) ?
C9 O1 C10 C11 . . . . -170.23(14) ?
C12 N2 C11 O2 . . . . 6.4(2) ?
C18 N2 C11 O2 . . . . -175.96(16) ?
C12 N2 C11 C10 . . . . -172.74(14) ?
C18 N2 C11 C10 . . . . 4.9(2) ?
O1 C10 C11 O2 . . . . 102.13(17) ?
O1 C10 C11 N2 . . . . -78.66(18) ?
C11 N2 C12 C13 . . . . -66.8(2) ?
C18 N2 C12 C13 . . . . 115.52(16) ?
C11 N2 C12 C17 . . . . 61.3(2) ?
C18 N2 C12 C17 . . . . -116.39(16) ?
N2 C12 C13 C14 . . . . -176.85(14) ?
C17 C12 C13 C14 . . . . 55.0(2) ?
C12 C13 C14 C15 . . . . -54.8(2) ?
C13 C14 C15 C16 . . . . 56.0(2) ?
C14 C15 C16 C17 . . . . -56.3(2) ?
C15 C16 C17 C12 . . . . 55.7(2) ?
N2 C12 C17 C16 . . . . 175.45(14) ?
C13 C12 C17 C16 . . . . -55.7(2) ?
C11 N2 C18 C23 . . . . 123.66(17) ?
C12 N2 C18 C23 . . . . -58.69(19) ?
C11 N2 C18 C19 . . . . -110.94(18) ?
C12 N2 C18 C19 . . . . 66.71(19) ?
N2 C18 C19 C20 . . . . 178.92(14) ?
C23 C18 C19 C20 . . . . -55.4(2) ?
C18 C19 C20 C21 . . . . 55.5(2) ?
C19 C20 C21 C22 . . . . -56.2(2) ?
C20 C21 C22 C23 . . . . 56.5(2) ?
C21 C22 C23 C18 . . . . -56.7(2) ?
N2 C18 C23 C22 . . . . -178.16(14) ?
C19 C18 C23 C22 . . . . 56.3(2) ?

loop_
_cod_related_entry_id
_cod_related_entry_database
_cod_related_entry_code
1 ChemSpider 24743432
